data_7150003
loop_
_publ_author_name
'Kazmaier, Uli'
'Hebach, Christina'
'Watzke, Anja'
'Maier, Sabine'
'Mues, Heike'
'Huch, Volker'

_publ_section_title
;
 A straightforward approach towards cyclic peptides via ring-closing
 metathesis--scope and limitations.
;
_journal_issue 1
_journal_name_full 'Organic &amp; biomolecular chemistry'
_journal_page_first 136
_journal_page_last 145
_journal_paper_doi 10.1039/b411228h
_journal_volume 3
_journal_year 2005
_chemical_formula_sum 'C24 H33 N3 O7'
_chemical_formula_weight 475.53
_chemical_name_systematic
;
?
;
_space_group_IT_number 19
_symmetry_cell_setting orthorhombic
_symmetry_space_group_name_Hall 'P 2ac 2ab'
_symmetry_space_group_name_H-M 'P 21 21 21'
_atom_sites_solution_hydrogens geom
_atom_sites_solution_primary direct
_atom_sites_solution_secondary difmap
_audit_creation_method SHELXL-97
_cell_angle_alpha 90.00
_cell_angle_beta 90.00
_cell_angle_gamma 90.00
_cell_formula_units_Z 4
_cell_length_a 10.967(2)
_cell_length_b 14.024(3)
_cell_length_c 16.422(3)
_cell_measurement_temperature 293(2)
_cell_volume 2525.7(8)
_computing_structure_refinement 'SHELXL-97 (Sheldrick, 1997)'
_computing_structure_solution 'SHELXS-97 (Sheldrick, 1990)'
_diffrn_ambient_temperature 293(2)
_diffrn_measured_fraction_theta_full 0.982
_diffrn_measured_fraction_theta_max 0.982
_diffrn_measurement_device_type 'Stoe IPDS'
_diffrn_measurement_method 'Image Plate'
_diffrn_radiation_monochromator graphite
_diffrn_radiation_source 'fine-focus sealed tube'
_diffrn_radiation_type MoK\a
_diffrn_radiation_wavelength 0.71073
_diffrn_reflns_av_R_equivalents 0.0881
_diffrn_reflns_av_sigmaI/netI 0.0912
_diffrn_reflns_limit_h_max 12
_diffrn_reflns_limit_h_min -12
_diffrn_reflns_limit_k_max 16
_diffrn_reflns_limit_k_min -15
_diffrn_reflns_limit_l_max 18
_diffrn_reflns_limit_l_min -18
_diffrn_reflns_number 15951
_diffrn_reflns_theta_full 24.20
_diffrn_reflns_theta_max 24.20
_diffrn_reflns_theta_min 1.91
_exptl_absorpt_coefficient_mu 0.092
_exptl_absorpt_correction_type N/A
_exptl_crystal_density_diffrn 1.251
_exptl_crystal_density_method 'not measured'
_exptl_crystal_F_000 1016
_exptl_crystal_size_max 0.3
_exptl_crystal_size_mid 0.23
_exptl_crystal_size_min 0.18
_refine_diff_density_max 0.611
_refine_diff_density_min -0.239
_refine_diff_density_rms 0.054
_refine_ls_abs_structure_details 'Flack H D (1983), Acta Cryst. A39, 876-881'
_refine_ls_abs_structure_Flack -1(2)
_refine_ls_extinction_method none
_refine_ls_goodness_of_fit_ref 0.947
_refine_ls_hydrogen_treatment mixed
_refine_ls_matrix_type full
_refine_ls_number_parameters 307
_refine_ls_number_reflns 3960
_refine_ls_number_restraints 0
_refine_ls_restrained_S_all 0.947
_refine_ls_R_factor_all 0.1221
_refine_ls_R_factor_gt 0.0647
_refine_ls_shift/su_max 0.085
_refine_ls_shift/su_mean 0.008
_refine_ls_structure_factor_coef Fsqd
_refine_ls_weighting_details 'calc w=1/[\s^2^(Fo^2^)+(0.0996P)^2^+0.0000P] where P=(Fo^2^+2Fc^2^)/3'
_refine_ls_weighting_scheme calc
_refine_ls_wR_factor_gt 0.1538
_refine_ls_wR_factor_ref 0.1809
_reflns_number_gt 2214
_reflns_number_total 3960
_reflns_threshold_expression >2sigma(I)
_cod_data_source_file b411228h-cd.txt
_cod_data_source_block shelxs_27
_cod_depositor_comments
;
The following automatic conversions were performed:
'_symmetry_cell_setting' value 'Orthorhombic' changed to 'orthorhombic'
according to '/home/saulius/struct/CIF-dictionaries/cif_core.dic'
dictionary named 'cif_core.dic' version 2.4.1 from 2010-06-29.

Automatic conversion script
Id: cif_fix_enum 1527 2010-12-29 10:47:43Z saulius 
;
_cod_original_sg_symbol_H-M P2(1)2(1)2(1)
_cod_database_code 7150003

loop_
_symmetry_equiv_pos_as_xyz
'x, y, z'
'-x+1/2, -y, z+1/2'
'-x, y+1/2, -z+1/2'
'x+1/2, -y+1/2, -z'

loop_
_atom_site_label
_atom_site_type_symbol
_atom_site_fract_x
_atom_site_fract_y
_atom_site_fract_z
_atom_site_U_iso_or_equiv
_atom_site_adp_type
_atom_site_occupancy
_atom_site_symmetry_multiplicity
_atom_site_calc_flag
_atom_site_refinement_flags
_atom_site_disorder_assembly
_atom_site_disorder_group
O1 O 0.1330(3) 1.0955(3) 0.4314(2) 0.0524(10) Uani 1 1 d . . .
O2 O -0.2608(4) 1.1486(5) 0.2752(4) 0.120(2) Uani 1 1 d . . .
O3 O -0.1156(4) 1.0978(5) 0.1960(3) 0.112(2) Uani 1 1 d . . .
O4 O 0.0211(3) 0.8873(3) -0.0007(2) 0.0582(11) Uani 1 1 d . . .
O5 O 0.0183(4) 0.8466(3) 0.1339(2) 0.0664(12) Uani 1 1 d . . .
O6 O 0.1816(3) 1.0366(2) 0.1638(2) 0.0436(9) Uani 1 1 d . . .
O7 O -0.1057(4) 0.8351(4) 0.4022(3) 0.0817(14) Uani 1 1 d . . .
N1 N 0.0532(3) 1.0895(3) 0.3048(3) 0.0420(11) Uani 1 1 d . . .
H1 H 0.0655 1.0796 0.2538 0.050 Uiso 1 1 calc R . .
N2 N 0.1952(4) 0.8822(3) 0.0679(2) 0.0508(12) Uani 1 1 d . . .
H2 H 0.2292 0.8910 0.0213 0.061 Uiso 1 1 calc R . .
N3 N 0.2812(4) 0.9727(3) 0.2726(2) 0.0394(10) Uani 1 1 d . . .
C1 C 0.2722(4) 1.0619(3) 0.3218(3) 0.0377(12) Uani 1 1 d . . .
H1A H 0.3254 1.0512 0.3689 0.045 Uiso 1 1 calc R . .
C2 C 0.1466(5) 1.0818(3) 0.3580(3) 0.0411(12) Uani 1 1 d . . .
C3 C -0.0681(4) 1.1146(5) 0.3335(3) 0.0567(15) Uani 1 1 d . . .
H3A H -0.0650 1.1766 0.3596 0.068 Uiso 1 1 calc R . .
H3B H -0.0938 1.0684 0.3740 0.068 Uiso 1 1 calc R . .
C4 C -0.1592(6) 1.1173(6) 0.2667(4) 0.081(2) Uani 1 1 d . . .
C5 C -0.1919(7) 1.0949(7) 0.1184(6) 0.111(3) Uani 1 1 d . . .
H5A H -0.2741 1.0737 0.1305 0.134 Uiso 1 1 calc R . .
H5B H -0.1962 1.1579 0.0941 0.134 Uiso 1 1 calc R . .
C6 C -0.1335(10) 1.0296(6) 0.0640(6) 0.114(3) Uani 1 1 d . . .
H6 H -0.0564 1.0477 0.0463 0.137 Uiso 1 1 calc R . .
C7 C -0.1706(8) 0.9525(8) 0.0369(6) 0.116(4) Uani 1 1 d . . .
H7 H -0.2538 0.9423 0.0436 0.139 Uiso 1 1 calc R . .
C8 C -0.1104(6) 0.8802(6) -0.0010(4) 0.084(2) Uani 1 1 d . . .
H8A H -0.1378 0.8773 -0.0571 0.101 Uiso 1 1 calc R . .
H8B H -0.1333 0.8207 0.0249 0.101 Uiso 1 1 calc R . .
C9 C 0.0748(5) 0.8701(4) 0.0734(3) 0.0542(15) Uani 1 1 d . . .
C10 C 0.2683(5) 0.8802(4) 0.1418(3) 0.0497(14) Uani 1 1 d . . .
H10 H 0.2503 0.8222 0.1729 0.060 Uiso 1 1 calc R . .
C11 C 0.4033(5) 0.8822(6) 0.1187(4) 0.072(2) Uani 1 1 d . . .
H11A H 0.4224 0.8269 0.0867 0.108 Uiso 1 1 calc R . .
H11B H 0.4521 0.8822 0.1673 0.108 Uiso 1 1 calc R . .
H11C H 0.4202 0.9387 0.0877 0.108 Uiso 1 1 calc R . .
C12 C 0.2390(4) 0.9692(4) 0.1941(3) 0.0408(12) Uani 1 1 d . . .
C13 C 0.3226(5) 0.8865(4) 0.3194(3) 0.0459(13) Uani 1 1 d . . .
H13 H 0.3213 0.8325 0.2815 0.055 Uiso 1 1 calc R . .
C14 C 0.4521(5) 0.8962(5) 0.3498(4) 0.0576(15) Uani 1 1 d . . .
H14A H 0.5054 0.9085 0.3046 0.086 Uiso 1 1 calc R . .
H14B H 0.4764 0.8382 0.3762 0.086 Uiso 1 1 calc R . .
H14C H 0.4568 0.9482 0.3877 0.086 Uiso 1 1 calc R . .
C15 C 0.2283(5) 0.8653(4) 0.3859(3) 0.0463(13) Uani 1 1 d . . .
C16 C 0.2582(6) 0.8591(4) 0.4683(3) 0.0617(16) Uani 1 1 d . . .
H16 H 0.3387 0.8660 0.4851 0.074 Uiso 1 1 calc R . .
C17 C 0.1656(7) 0.8425(5) 0.5254(4) 0.0713(19) Uani 1 1 d . . .
H17 H 0.1859 0.8367 0.5802 0.086 Uiso 1 1 calc R . .
C18 C 0.0465(7) 0.8344(5) 0.5026(4) 0.0693(19) Uani 1 1 d . . .
H18 H -0.0140 0.8243 0.5414 0.083 Uiso 1 1 calc R . .
C19 C 0.0167(6) 0.8415(4) 0.4202(4) 0.0579(16) Uani 1 1 d . . .
C20 C 0.1056(5) 0.8552(4) 0.3618(3) 0.0523(14) Uani 1 1 d . . .
H20 H 0.0847 0.8577 0.3069 0.063 Uiso 1 1 calc R . .
C21 C -0.1404(6) 0.8397(6) 0.3198(4) 0.084(2) Uani 1 1 d . . .
H21A H -0.2274 0.8336 0.3157 0.126 Uiso 1 1 calc R . .
H21B H -0.1020 0.7888 0.2903 0.126 Uiso 1 1 calc R . .
H21C H -0.1155 0.8998 0.2973 0.126 Uiso 1 1 calc R . .
C22 C 0.3242(4) 1.1509(4) 0.2798(3) 0.0436(12) Uani 1 1 d . . .
H22 H 0.2751 1.1638 0.2312 0.052 Uiso 1 1 calc R . .
C23 C 0.4570(5) 1.1344(5) 0.2526(4) 0.0640(17) Uani 1 1 d . . .
H23A H 0.4869 1.1906 0.2258 0.096 Uiso 1 1 calc R . .
H23B H 0.4601 1.0814 0.2156 0.096 Uiso 1 1 calc R . .
H23C H 0.5067 1.1210 0.2993 0.096 Uiso 1 1 calc R . .
C24 C 0.3152(6) 1.2378(4) 0.3363(4) 0.0583(16) Uani 1 1 d . . .
H24A H 0.3470 1.2929 0.3090 0.087 Uiso 1 1 calc R . .
H24B H 0.3614 1.2262 0.3849 0.087 Uiso 1 1 calc R . .
H24C H 0.2313 1.2487 0.3503 0.087 Uiso 1 1 calc R . .

loop_
_atom_site_aniso_label
_atom_site_aniso_U_11
_atom_site_aniso_U_22
_atom_site_aniso_U_33
_atom_site_aniso_U_23
_atom_site_aniso_U_13
_atom_site_aniso_U_12
O1 0.056(2) 0.066(3) 0.035(2) -0.0053(19) 0.0040(16) 0.0031(19)
O2 0.056(3) 0.187(6) 0.116(4) -0.040(5) -0.006(3) 0.025(4)
O3 0.067(3) 0.192(6) 0.077(3) -0.057(4) -0.026(3) 0.039(3)
O4 0.055(2) 0.083(3) 0.036(2) 0.001(2) -0.0034(18) -0.006(2)
O5 0.073(3) 0.084(3) 0.041(2) 0.002(2) 0.002(2) -0.013(2)
O6 0.046(2) 0.050(2) 0.0355(19) 0.0024(17) -0.0045(15) 0.0099(17)
O7 0.072(3) 0.095(4) 0.078(3) 0.002(3) 0.006(2) -0.028(3)
N1 0.035(2) 0.052(3) 0.039(2) -0.009(2) -0.0003(19) 0.0065(19)
N2 0.058(3) 0.066(3) 0.029(2) -0.010(2) 0.000(2) 0.007(2)
N3 0.047(2) 0.040(2) 0.031(2) 0.001(2) -0.0041(18) 0.011(2)
C1 0.039(3) 0.039(3) 0.035(3) 0.000(2) -0.002(2) 0.003(2)
C2 0.044(3) 0.033(3) 0.046(3) 0.000(2) 0.001(2) -0.005(2)
C3 0.039(3) 0.074(4) 0.057(4) -0.008(3) 0.003(3) -0.003(3)
C4 0.041(4) 0.126(6) 0.076(5) -0.027(5) -0.008(3) 0.024(4)
C5 0.090(6) 0.119(7) 0.125(7) -0.014(6) -0.034(5) 0.048(5)
C6 0.143(8) 0.057(5) 0.142(8) -0.001(6) 0.011(7) -0.016(6)
C7 0.072(5) 0.148(9) 0.128(8) -0.061(7) -0.027(5) 0.026(6)
C8 0.065(4) 0.139(8) 0.049(4) -0.006(5) -0.006(3) -0.026(5)
C9 0.066(4) 0.062(4) 0.034(3) -0.008(3) -0.001(3) -0.001(3)
C10 0.063(3) 0.054(4) 0.032(3) -0.006(3) -0.005(2) 0.015(3)
C11 0.062(4) 0.108(6) 0.047(4) -0.023(4) -0.011(3) 0.033(4)
C12 0.041(3) 0.045(3) 0.037(3) 0.001(3) 0.003(2) 0.001(2)
C13 0.060(3) 0.039(3) 0.039(3) 0.004(3) -0.010(2) 0.009(3)
C14 0.057(3) 0.063(4) 0.053(3) 0.000(3) -0.013(3) 0.017(3)
C15 0.063(4) 0.037(3) 0.040(3) 0.005(2) -0.001(3) -0.002(3)
C16 0.088(4) 0.053(4) 0.044(3) 0.002(3) -0.013(3) -0.006(3)
C17 0.103(6) 0.078(5) 0.033(3) 0.010(3) -0.001(3) -0.016(4)
C18 0.100(5) 0.065(4) 0.043(4) 0.007(3) 0.012(4) -0.022(4)
C19 0.064(4) 0.054(4) 0.056(4) 0.004(3) 0.004(3) -0.011(3)
C20 0.068(4) 0.053(3) 0.036(3) 0.002(3) -0.005(3) -0.009(3)
C21 0.072(4) 0.099(6) 0.081(5) -0.012(4) -0.014(4) -0.017(4)
C22 0.043(3) 0.041(3) 0.046(3) 0.000(3) -0.005(2) 0.000(2)
C23 0.048(3) 0.067(4) 0.078(4) 0.011(3) 0.015(3) -0.005(3)
C24 0.074(4) 0.043(3) 0.058(4) -0.002(3) -0.010(3) -0.016(3)

loop_
_atom_type_symbol
_atom_type_description
_atom_type_scat_dispersion_real
_atom_type_scat_dispersion_imag
_atom_type_scat_source
C C 0.0033 0.0016 'International Tables Vol C Tables 4.2.6.8 and 6.1.1.4'
H H 0.0000 0.0000 'International Tables Vol C Tables 4.2.6.8 and 6.1.1.4'
N N 0.0061 0.0033 'International Tables Vol C Tables 4.2.6.8 and 6.1.1.4'
O O 0.0106 0.0060 'International Tables Vol C Tables 4.2.6.8 and 6.1.1.4'

loop_
_geom_angle_atom_site_label_1
_geom_angle_atom_site_label_2
_geom_angle_atom_site_label_3
_geom_angle
_geom_angle_site_symmetry_1
_geom_angle_site_symmetry_3
_geom_angle_publ_flag
C4 O3 C5 123.8(5) . . ?
C9 O4 C8 114.8(4) . . ?
C19 O7 C21 117.9(5) . . ?
C2 N1 C3 120.2(4) . . ?
C9 N2 C10 119.1(4) . . ?
C12 N3 C1 121.1(4) . . ?
C12 N3 C13 123.6(4) . . ?
C1 N3 C13 114.7(4) . . ?
N3 C1 C2 115.1(4) . . ?
N3 C1 C22 114.4(4) . . ?
C2 C1 C22 111.2(4) . . ?
O1 C2 N1 122.1(5) . . ?
O1 C2 C1 121.3(5) . . ?
N1 C2 C1 116.5(5) . . ?
N1 C3 C4 112.5(5) . . ?
O2 C4 O3 121.7(6) . . ?
O2 C4 C3 123.1(6) . . ?
O3 C4 C3 114.3(5) . . ?
C6 C5 O3 107.0(6) . . ?
C7 C6 C5 129.6(11) . . ?
C6 C7 C8 131.0(10) . . ?
C7 C8 O4 115.6(7) . . ?
O5 C9 N2 126.4(5) . . ?
O5 C9 O4 123.5(5) . . ?
N2 C9 O4 110.0(5) . . ?
N2 C10 C11 109.0(4) . . ?
N2 C10 C12 109.4(4) . . ?
C11 C10 C12 108.9(5) . . ?
O6 C12 N3 121.4(5) . . ?
O6 C12 C10 119.9(4) . . ?
N3 C12 C10 118.7(4) . . ?
N3 C13 C14 112.3(5) . . ?
N3 C13 C15 108.5(4) . . ?
C14 C13 C15 114.6(4) . . ?
C16 C15 C20 119.4(5) . . ?
C16 C15 C13 123.0(5) . . ?
C20 C15 C13 117.6(4) . . ?
C15 C16 C17 119.2(6) . . ?
C18 C17 C16 121.6(6) . . ?
C17 C18 C19 119.0(6) . . ?
O7 C19 C20 123.2(5) . . ?
O7 C19 C18 115.6(6) . . ?
C20 C19 C18 121.2(6) . . ?
C19 C20 C15 119.5(5) . . ?
C1 C22 C24 110.5(4) . . ?
C1 C22 C23 111.1(4) . . ?
C24 C22 C23 110.9(4) . . ?

loop_
_geom_bond_atom_site_label_1
_geom_bond_atom_site_label_2
_geom_bond_distance
_geom_bond_site_symmetry_2
_geom_bond_publ_flag
O1 C2 1.229(6) . ?
O2 C4 1.205(8) . ?
O3 C4 1.287(8) . ?
O3 C5 1.524(9) . ?
O4 C9 1.373(6) . ?
O4 C8 1.446(7) . ?
O5 C9 1.216(7) . ?
O6 C12 1.240(6) . ?
O7 C19 1.378(7) . ?
O7 C21 1.407(8) . ?
N1 C2 1.351(6) . ?
N1 C3 1.455(6) . ?
N2 C9 1.334(7) . ?
N2 C10 1.455(6) . ?
N3 C12 1.372(6) . ?
N3 C1 1.493(6) . ?
N3 C13 1.502(6) . ?
C1 C2 1.526(7) . ?
C1 C22 1.536(7) . ?
C3 C4 1.485(8) . ?
C5 C6 1.432(12) . ?
C6 C7 1.237(11) . ?
C7 C8 1.361(11) . ?
C10 C11 1.529(8) . ?
C10 C12 1.548(7) . ?
C13 C14 1.512(7) . ?
C13 C15 1.533(7) . ?
C15 C16 1.394(7) . ?
C15 C20 1.410(8) . ?
C16 C17 1.403(9) . ?
C17 C18 1.363(10) . ?
C18 C19 1.395(9) . ?
C19 C20 1.381(8) . ?
C22 C24 1.535(7) . ?
C22 C23 1.541(7) . ?

loop_
_cod_related_entry_id
_cod_related_entry_database
_cod_related_entry_code
1 ChemSpider 30653332
